data_4321818
loop_
_publ_author_name
'Kwang-Hwa Lii'
'Yuh-Feng Huang'

_publ_section_title
;
 Synthesis and Structures of [In4(4,4'-bipy)3(HPO4)4(H2PO4)4].4H2O and
 In4(4,4'-bipy)3(HPO4)4(H2PO4)4, Indium Phosphates with a Pillared Layer
 Structure
;
_journal_name_full 'Inorganic Chemistry'
_journal_page_first 1348
_journal_page_last 1350
_journal_paper_doi 10.1021/ic9715106
_journal_volume 38
_journal_year 1999
_chemical_formula_sum 'C30 H36 In4 N6 O32 P8'
_chemical_formula_weight 1699.69
_chemical_name_common '[In4(4,4'-bipy)3(HPO4)4(H2PO4)4]'
_chemical_name_systematic
; 
 ? 
;
_space_group_IT_number 2
_symmetry_cell_setting triclinic
_symmetry_space_group_name_Hall '-P 1'
_symmetry_space_group_name_H-M 'P -1'
_atom_sites_solution_hydrogens geom
_atom_sites_solution_primary direct
_atom_sites_solution_secondary difmap
_audit_creation_method SHELXL
_cell_angle_alpha 112.263(1)
_cell_angle_beta 99.093(1)
_cell_angle_gamma 102.318(1)
_cell_formula_units_Z 1
_cell_length_a 10.4310(2)
_cell_length_b 11.4723(2)
_cell_length_c 11.7779(2)
_cell_measurement_reflns_used 5044
_cell_measurement_temperature 296
_cell_volume 1229.06(4)
_computing_molecular_graphics 'ATOMS, SHELXTL version 5'
_computing_structure_refinement 'SHELXTL version 5'
_computing_structure_solution 'SHELXTL version 5'
_diffrn_ambient_temperature 296
_diffrn_radiation_monochromator graphite
_diffrn_radiation_source 'fine-focus sealed tube'
_diffrn_radiation_type MoK\a
_diffrn_radiation_wavelength 0.71073
_diffrn_reflns_av_R_equivalents 0.0589
_diffrn_reflns_av_sigmaI/netI 0.0934
_diffrn_reflns_limit_h_max 13
_diffrn_reflns_limit_h_min -13
_diffrn_reflns_limit_k_max 14
_diffrn_reflns_limit_k_min -14
_diffrn_reflns_limit_l_max 14
_diffrn_reflns_limit_l_min -15
_diffrn_reflns_number 11089
_diffrn_reflns_theta_max 27.65
_diffrn_reflns_theta_min 1.94
_exptl_absorpt_coefficient_mu 2.223
_exptl_absorpt_correction_T_max 0.928
_exptl_absorpt_correction_T_min 0.586
_exptl_crystal_colour tan
_exptl_crystal_density_diffrn 2.296
_exptl_crystal_description tabular
_exptl_crystal_F_000 830
_exptl_crystal_size_max 0.12
_exptl_crystal_size_mid 0.09
_exptl_crystal_size_min 0.08
_refine_diff_density_max 1.566
_refine_diff_density_min -1.628
_refine_diff_density_rms 0.208
_refine_ls_extinction_coef 0.0030(7)
_refine_ls_extinction_expression Fc^*^=kFc[1+0.001xFc^2^\l^3^/sin(2\q)]^-1/4^
_refine_ls_extinction_method SHELXL
_refine_ls_goodness_of_fit_all 1.007
_refine_ls_goodness_of_fit_obs 1.119
_refine_ls_matrix_type full
_refine_ls_number_parameters 383
_refine_ls_number_reflns 5074
_refine_ls_number_restraints 0
_refine_ls_restrained_S_all 1.007
_refine_ls_restrained_S_obs 1.119
_refine_ls_R_factor_all 0.1087
_refine_ls_R_factor_obs 0.0702
_refine_ls_shift/esd_max 0.001
_refine_ls_shift/esd_mean 0.000
_refine_ls_structure_factor_coef Fsqd
_refine_ls_weighting_details 'w=1/[\s^2^(Fo^2^)+(0.0995P)^2^+1.2361P] where P=(Fo^2^+2Fc^2^)/3'
_refine_ls_weighting_scheme calc
_refine_ls_wR_factor_all 0.1864
_refine_ls_wR_factor_obs 0.1661
_reflns_number_observed 3358
_reflns_number_total 5074
_reflns_observed_criterion >2sigma(I)
_cod_data_source_file ic9715106_2.cif
_cod_data_source_block C30H36In4N6O32P8
_cod_depositor_comments
;
The following automatic conversions were performed:

'_refine_ls_weighting_scheme' value 'calc
w=1/[\s^2^(Fo^2^)+(0.0995P)^2^+1.2361P] where P=(Fo^2^+2Fc^2^)/3' was
changed to 'calc'. New tag '_refine_ls_weighting_details' was
created. The value of the new tag was set to
'w=1/[\s^2^(Fo^2^)+(0.0995P)^2^+1.2361P] where P=(Fo^2^+2Fc^2^)/3'.

Automatic conversion script
Id: cif_fix_values 3143 2015-03-26 13:38:13Z robertas 
;
_cod_original_cell_volume 1229.06(5)
_cod_database_code 4321818

loop_
_symmetry_equiv_pos_as_xyz
'x, y, z'
'-x, -y, -z'

loop_
_atom_site_aniso_label
_atom_site_aniso_U_11
_atom_site_aniso_U_22
_atom_site_aniso_U_33
_atom_site_aniso_U_23
_atom_site_aniso_U_13
_atom_site_aniso_U_12
In1 0.0339(4) 0.0431(5) 0.0436(4) 0.0260(4) 0.0035(3) 0.0056(3)
In2 0.0242(5) 0.0357(6) 0.0327(5) 0.0198(4) 0.0026(4) 0.0038(4)
In3 0.0311(6) 0.0317(6) 0.0420(6) 0.0230(4) 0.0060(4) 0.0054(4)
P1 0.0319(15) 0.060(2) 0.0381(14) 0.0269(14) 0.0062(11) 0.0107(13)
P2 0.041(2) 0.046(2) 0.0433(15) 0.0295(13) 0.0092(12) 0.0127(13)
P3A 0.027(4) 0.057(5) 0.094(7) 0.058(6) 0.001(5) 0.004(3)
P3B 0.040(4) 0.047(4) 0.051(5) 0.035(4) 0.001(4) 0.001(3)
P4 0.164(5) 0.053(3) 0.075(3) 0.033(2) 0.019(3) 0.031(3)
O1 0.048(5) 0.097(7) 0.068(5) 0.061(5) 0.021(4) 0.026(5)
O2 0.036(4) 0.081(6) 0.045(4) 0.038(4) 0.015(3) 0.024(4)
O3 0.040(4) 0.044(4) 0.044(4) 0.027(3) -0.002(3) 0.007(3)
O4 0.088(7) 0.055(6) 0.053(5) 0.022(4) -0.003(5) 0.017(5)
O5 0.040(4) 0.054(5) 0.039(4) 0.034(4) 0.002(3) 0.012(3)
O6 0.038(4) 0.077(6) 0.048(4) 0.035(4) 0.007(3) 0.020(4)
O7 0.054(5) 0.053(5) 0.046(4) 0.025(4) 0.020(4) 0.023(4)
O8 0.079(6) 0.053(5) 0.066(5) 0.038(5) 0.021(5) 0.023(5)
O9 0.028(4) 0.054(6) 0.095(7) 0.024(5) -0.003(4) 0.000(4)
O10A 0.058(12) 0.139(19) 0.096(14) 0.098(15) 0.025(11) 0.026(13)
O10B 0.061(11) 0.044(9) 0.047(8) 0.028(7) 0.001(7) 0.013(8)
O11 0.069(8) 0.041(6) 0.193(13) 0.023(7) 0.006(8) 0.006(5)
O12 0.036(5) 0.074(6) 0.086(6) 0.061(5) -0.004(4) 0.006(4)
O13 0.174(13) 0.066(7) 0.079(7) 0.040(6) 0.000(8) 0.026(8)
O14 0.228(21) 0.089(11) 0.255(22) 0.096(14) -0.133(17) -0.074(12)
O15 0.505(40) 0.253(23) 0.203(18) 0.182(19) 0.255(25) 0.261(27)
O16 0.065(6) 0.048(5) 0.072(6) 0.023(4) -0.008(4) 0.014(4)
N1 0.059(7) 0.051(6) 0.042(5) 0.025(5) -0.001(4) -0.002(5)
N2 0.031(5) 0.042(5) 0.044(5) 0.024(4) 0.002(4) -0.001(4)
N3 0.042(5) 0.029(5) 0.047(5) 0.024(4) 0.007(4) 0.004(4)
C1 0.103(12) 0.042(7) 0.042(7) 0.018(6) -0.015(7) -0.015(7)
C2 0.048(7) 0.041(6) 0.041(6) 0.016(5) 0.011(5) 0.016(5)
C3 0.074(9) 0.054(8) 0.043(6) 0.026(6) 0.000(6) -0.010(7)
C4 0.028(6) 0.056(7) 0.044(6) 0.017(5) 0.006(4) 0.012(5)
C5 0.048(7) 0.039(6) 0.031(5) 0.012(5) 0.005(4) -0.001(5)
C6 0.035(6) 0.036(6) 0.027(5) 0.008(4) 0.004(4) -0.002(4)
C7 0.069(9) 0.039(7) 0.043(6) 0.022(5) 0.004(6) 0.002(6)
C8 0.043(7) 0.051(7) 0.044(6) 0.019(5) -0.003(5) 0.008(5)
C9 0.060(8) 0.039(6) 0.041(6) 0.021(5) -0.008(5) 0.000(5)
C10 0.036(6) 0.036(6) 0.047(6) 0.016(5) 0.001(5) -0.002(5)
C11 0.044(6) 0.030(5) 0.045(6) 0.027(5) 0.002(4) 0.004(4)
C12 0.043(6) 0.026(5) 0.051(6) 0.022(5) 0.002(5) 0.002(4)
C13 0.038(6) 0.030(6) 0.052(6) 0.024(5) 0.002(5) 0.000(4)
C14 0.041(6) 0.043(6) 0.043(6) 0.024(5) 0.003(5) 0.003(5)
C15 0.027(5) 0.030(6) 0.051(6) 0.025(5) 0.003(4) 0.002(4)

loop_
_atom_site_label
_atom_site_type_symbol
_atom_site_fract_x
_atom_site_fract_y
_atom_site_fract_z
_atom_site_U_iso_or_equiv
_atom_site_thermal_displace_type
_atom_site_occupancy
_atom_site_calc_flag
_atom_site_refinement_flags
_atom_site_disorder_group
In1 In 0.94567(7) 0.94480(8) 0.19915(7) 0.0396(2) Uani 1 d . .
In2 In 0.5000 0.0000 0.0000 0.0308(3) Uani 1 d S .
In3 In 0.5000 0.0000 0.5000 0.0338(3) Uani 1 d S .
P1 P 0.8031(3) -0.0106(3) -0.0534(3) 0.0422(7) Uani 1 d . .
P2 P 0.6239(3) 0.8851(3) 0.2238(3) 0.0404(7) Uani 1 d . .
P3A P 0.1555(9) 0.8339(10) 0.3656(10) 0.054(2) Uani 0.50 d P .
P3B P 0.1723(10) 0.8153(10) 0.3071(8) 0.045(2) Uani 0.50 d P .
P4 P 0.8431(7) 0.6051(4) 0.0048(4) 0.097(2) Uani 1 d . .
O1 O 0.8878(8) 0.0580(9) -0.1167(8) 0.061(2) Uani 1 d . .
O2 O 0.6650(7) 0.0080(8) -0.0798(7) 0.049(2) Uani 1 d . .
O3 O 0.8684(7) 0.0316(7) 0.0849(6) 0.043(2) Uani 1 d . .
O4 O 0.7854(10) -0.1638(9) -0.1258(8) 0.069(3) Uani 1 d . .
O5 O 0.5833(7) 0.9092(7) 0.1077(6) 0.041(2) Uani 1 d . .
O6 O 0.7786(8) 0.9380(8) 0.2806(7) 0.052(2) Uani 1 d . .
O7 O 0.5493(8) 0.9380(8) 0.3223(7) 0.048(2) Uani 1 d . .
O8 O 0.5835(9) 0.7278(8) 0.1772(8) 0.061(2) Uani 1 d . .
O9 O 0.2902(8) 0.9162(9) 0.3981(9) 0.066(2) Uani 1 d . .
O10A O 0.1579(18) 0.8333(23) 0.5069(19) 0.082(7) Uani 0.50 d P .
O10B O 0.2074(16) 0.7694(15) 0.1769(14) 0.050(4) Uani 0.50 d P .
O11 O 0.1324(11) 0.6857(10) 0.3056(14) 0.115(5) Uani 1 d . .
O12 O 0.0437(8) 0.8733(9) 0.3179(8) 0.061(2) Uani 1 d . .
O13 O 0.9003(15) 0.5608(11) 0.1034(10) 0.109(4) Uani 1 d . .
O14 O 0.6917(20) 0.5216(15) -0.0513(19) 0.229(12) Uani 1 d . .
O15 O 0.9172(29) 0.5815(22) -0.0962(19) 0.248(13) Uani 1 d . .
O16 O 0.8382(9) 0.7442(8) 0.0525(8) 0.066(2) Uani 1 d . .
N1 N 0.0543(10) 0.1544(10) 0.3542(9) 0.054(3) Uani 1 d . .
N2 N 0.6155(8) 0.2055(9) 0.1547(8) 0.040(2) Uani 1 d . .
N3 N 0.4949(9) 0.1904(8) 0.4981(8) 0.038(2) Uani 1 d . .
C1 C 0.1070(16) 0.1682(12) 0.4743(12) 0.073(4) Uani 1 d . .
C2 C 0.0633(12) 0.2599(11) 0.3311(10) 0.044(3) Uani 1 d . .
C3 C 0.1698(14) 0.2933(13) 0.5747(11) 0.062(4) Uani 1 d . .
C4 C 0.1225(10) 0.3854(12) 0.4237(10) 0.044(3) Uani 1 d . .
C5 C 0.1791(12) 0.4069(11) 0.5502(9) 0.043(3) Uani 1 d . .
C6 C 0.7517(10) 0.4601(10) 0.3475(8) 0.037(2) Uani 1 d . .
C7 C 0.6623(13) 0.4399(11) 0.2361(11) 0.053(3) Uani 1 d . .
C8 C 0.7702(12) 0.3485(12) 0.3600(10) 0.049(3) Uani 1 d . .
C9 C 0.5985(12) 0.3156(11) 0.1452(10) 0.050(3) Uani 1 d . .
C10 C 0.6992(11) 0.2231(11) 0.2627(10) 0.044(3) Uani 1 d . .
C11 C 0.4311(11) 0.1964(10) 0.3922(10) 0.039(2) Uani 1 d . .
C12 C 0.5586(11) 0.3045(10) 0.6068(10) 0.041(2) Uani 1 d . .
C13 C 0.4323(11) 0.3177(10) 0.3891(10) 0.041(2) Uani 1 d . .
C14 C 0.5645(11) 0.4278(11) 0.6089(10) 0.043(2) Uani 1 d . .
C15 C 0.4984(10) 0.4353(9) 0.4989(10) 0.035(2) Uani 1 d . .

loop_
_atom_type_symbol
_atom_type_description
_atom_type_scat_dispersion_real
_atom_type_scat_dispersion_imag
_atom_type_scat_source
C C 0.0033 0.0016 'International Tables Vol C Tables 4.2.6.8 and 6.1.1.4'
H H 0.0000 0.0000 'International Tables Vol C Tables 4.2.6.8 and 6.1.1.4'
N N 0.0061 0.0033 'International Tables Vol C Tables 4.2.6.8 and 6.1.1.4'
O O 0.0106 0.0060 'International Tables Vol C Tables 4.2.6.8 and 6.1.1.4'
P P 0.1023 0.0942 'International Tables Vol C Tables 4.2.6.8 and 6.1.1.4'
In In -0.7276 1.3100 'International Tables Vol C Tables 4.2.6.8 and 6.1.1.4'

loop_
_geom_angle_atom_site_label_1
_geom_angle_atom_site_label_2
_geom_angle_atom_site_label_3
_geom_angle
_geom_angle_site_symmetry_1
_geom_angle_site_symmetry_3
_geom_angle_publ_flag
O12 In1 O3 173.7(3) 1_655 1_565 ?
O12 In1 O6 91.2(3) 1_655 . ?
O3 In1 O6 93.3(3) 1_565 . ?
O12 In1 O1 86.9(3) 1_655 2_765 ?
O3 In1 O1 88.8(3) 1_565 2_765 ?
O6 In1 O1 177.2(3) . 2_765 ?
O12 In1 O16 91.9(3) 1_655 . ?
O3 In1 O16 92.5(3) 1_565 . ?
O6 In1 O16 89.0(3) . . ?
O1 In1 O16 89.0(4) 2_765 . ?
O12 In1 N1 88.1(3) 1_655 1_665 ?
O3 In1 N1 87.6(3) 1_565 1_665 ?
O6 In1 N1 89.8(3) . 1_665 ?
O1 In1 N1 92.2(4) 2_765 1_665 ?
O16 In1 N1 178.8(4) . 1_665 ?
O2 In2 O2 180.0 . 2_655 ?
O2 In2 O5 90.8(3) . 1_545 ?
O2 In2 O5 89.2(3) 2_655 1_545 ?
O2 In2 O5 89.2(3) . 2_665 ?
O2 In2 O5 90.8(3) 2_655 2_665 ?
O5 In2 O5 180.0 1_545 2_665 ?
O2 In2 N2 88.2(3) . . ?
O2 In2 N2 91.8(3) 2_655 . ?
O5 In2 N2 92.0(3) 1_545 . ?
O5 In2 N2 88.0(3) 2_665 . ?
O2 In2 N2 91.8(3) . 2_655 ?
O2 In2 N2 88.2(3) 2_655 2_655 ?
O5 In2 N2 88.0(3) 1_545 2_655 ?
O5 In2 N2 92.0(3) 2_665 2_655 ?
N2 In2 N2 180.0 . 2_655 ?
O7 In3 O7 180.0 2_666 1_545 ?
O7 In3 O9 88.3(3) 2_666 2_666 ?
O7 In3 O9 91.7(3) 1_545 2_666 ?
O7 In3 O9 91.7(3) 2_666 1_545 ?
O7 In3 O9 88.3(3) 1_545 1_545 ?
O9 In3 O9 180.0 2_666 1_545 ?
O7 In3 N3 89.1(3) 2_666 . ?
O7 In3 N3 90.9(3) 1_545 . ?
O9 In3 N3 90.3(3) 2_666 . ?
O9 In3 N3 89.7(3) 1_545 . ?
O7 In3 N3 90.9(3) 2_666 2_656 ?
O7 In3 N3 89.1(3) 1_545 2_656 ?
O9 In3 N3 89.7(3) 2_666 2_656 ?
O9 In3 N3 90.3(3) 1_545 2_656 ?
N3 In3 N3 180.0 . 2_656 ?
O2 P1 O3 114.5(4) . . ?
O2 P1 O1 106.4(4) . . ?
O3 P1 O1 114.1(5) . . ?
O2 P1 O4 107.5(5) . . ?
O3 P1 O4 107.3(4) . . ?
O1 P1 O4 106.7(5) . . ?
O7 P2 O5 112.9(4) . . ?
O7 P2 O6 111.7(5) . . ?
O5 P2 O6 111.1(4) . . ?
O7 P2 O8 107.3(5) . . ?
O5 P2 O8 107.1(4) . . ?
O6 P2 O8 106.5(5) . . ?
P3B P3A O9 76.7(14) . . ?
P3B P3A O12 91.3(15) . . ?
O9 P3A O12 119.1(8) . . ?
P3B P3A O11 70.7(15) . . ?
O9 P3A O11 117.3(9) . . ?
O12 P3A O11 113.7(9) . . ?
P3B P3A O10A 154.0(19) . . ?
O9 P3A O10A 97.4(10) . . ?
O12 P3A O10A 113.2(10) . . ?
O11 P3A O10A 90.6(11) . . ?
P3B P3A O10B 1.3(12) . . ?
O9 P3A O10B 77.6(7) . . ?
O12 P3A O10B 91.6(7) . . ?
O11 P3A O10B 69.4(8) . . ?
O10A P3A O10B 153.2(10) . . ?
P3A P3B O9 74.7(14) . . ?
P3A P3B O11 82.0(14) . . ?
O9 P3B O11 121.3(9) . . ?
P3A P3B O10B 178.1(18) . . ?
O9 P3B O10B 106.6(9) . . ?
O11 P3B O10B 96.1(10) . . ?
P3A P3B O12 63.1(14) . . ?
O9 P3B O12 107.9(8) . . ?
O11 P3B O12 107.8(8) . . ?
O10B P3B O12 117.4(8) . . ?
O15 P4 O16 108.5(9) . . ?
O15 P4 O13 110.7(10) . . ?
O16 P4 O13 117.1(6) . . ?
O15 P4 O14 110.9(15) . . ?
O16 P4 O14 103.8(9) . . ?
O13 P4 O14 105.4(8) . . ?
P1 O1 In1 142.8(5) . 2_765 ?
P1 O2 In2 136.0(4) . . ?
P1 O3 In1 137.2(5) . 1_545 ?
P2 O5 In2 156.7(5) . 1_565 ?
P2 O6 In1 133.2(4) . . ?
P2 O7 In3 159.5(5) . 1_565 ?
P3A O9 P3B 28.6(4) . . ?
P3A O9 In3 155.4(7) . 1_565 ?
P3B O9 In3 155.8(7) . 1_565 ?
P3B O10B P3A 0.6(6) . . ?
P3B O11 P3A 27.3(4) . . ?
P3A O12 P3B 25.7(4) . . ?
P3A O12 In1 153.0(7) . 1_455 ?
P3B O12 In1 129.1(6) . 1_455 ?
P4 O16 In1 142.8(5) . . ?
C2 N1 C1 120.3(10) . . ?
C2 N1 In1 122.0(7) . 1_445 ?
C1 N1 In1 117.6(8) . 1_445 ?
C10 N2 C9 116.8(9) . . ?
C10 N2 In2 121.3(7) . . ?
C9 N2 In2 121.8(7) . . ?
C11 N3 C12 119.8(8) . . ?
C11 N3 In3 121.2(7) . . ?
C12 N3 In3 119.0(6) . . ?
N1 C1 C3 120.8(11) . . ?
N1 C2 C4 122.6(10) . . ?
C1 C3 C5 119.0(10) . . ?
C2 C4 C5 120.1(10) . . ?
C4 C5 C3 117.3(10) . . ?
C4 C5 C6 122.2(10) . 2_666 ?
C3 C5 C6 120.5(9) . 2_666 ?
C7 C6 C8 117.2(10) . . ?
C7 C6 C5 121.7(10) . 2_666 ?
C8 C6 C5 121.1(9) . 2_666 ?
C9 C7 C6 119.9(10) . . ?
C6 C8 C10 119.7(10) . . ?
C7 C9 N2 124.1(10) . . ?
N2 C10 C8 122.4(10) . . ?
N3 C11 C13 121.4(9) . . ?
N3 C12 C14 121.3(9) . . ?
C15 C13 C11 119.5(9) . . ?
C12 C14 C15 119.4(10) . . ?
C13 C15 C14 118.6(9) . . ?
C13 C15 C15 121.6(11) . 2_666 ?
C14 C15 C15 119.8(12) . 2_666 ?

loop_
_geom_bond_atom_site_label_1
_geom_bond_atom_site_label_2
_geom_bond_distance
_geom_bond_site_symmetry_2
_geom_bond_publ_flag
In1 O12 2.109(7) 1_655 ?
In1 O3 2.114(6) 1_565 ?
In1 O6 2.119(8) . ?
In1 O1 2.120(8) 2_765 ?
In1 O16 2.194(9) . ?
In1 N1 2.293(10) 1_665 ?
In2 O2 2.089(7) . ?
In2 O2 2.089(7) 2_655 ?
In2 O5 2.118(6) 1_545 ?
In2 O5 2.118(6) 2_665 ?
In2 N2 2.274(9) . ?
In2 N2 2.274(9) 2_655 ?
In3 O7 2.126(7) 2_666 ?
In3 O7 2.126(7) 1_545 ?
In3 O9 2.134(8) 2_666 ?
In3 O9 2.134(8) 1_545 ?
In3 N3 2.205(8) . ?
In3 N3 2.205(8) 2_656 ?
P1 O2 1.503(7) . ?
P1 O3 1.504(7) . ?
P1 O1 1.521(8) . ?
P1 O4 1.589(9) . ?
P2 O7 1.507(7) . ?
P2 O5 1.510(6) . ?
P2 O6 1.534(8) . ?
P2 O8 1.608(9) . ?
P3A P3B 0.702(10) . ?
P3A O9 1.415(12) . ?
P3A O12 1.447(11) . ?
P3A O11 1.519(14) . ?
P3A O10A 1.66(2) . ?
P3A O10B 2.25(2) . ?
P3B O9 1.427(12) . ?
P3B O11 1.447(14) . ?
P3B O10B 1.55(2) . ?
P3B O12 1.622(13) . ?
P4 O15 1.49(2) . ?
P4 O16 1.493(9) . ?
P4 O13 1.522(11) . ?
P4 O14 1.55(2) . ?
O1 In1 2.120(8) 2_765 ?
O3 In1 2.114(6) 1_545 ?
O5 In2 2.118(6) 1_565 ?
O7 In3 2.126(7) 1_565 ?
O9 In3 2.134(8) 1_565 ?
O12 In1 2.109(7) 1_455 ?
N1 C2 1.326(13) . ?
N1 C1 1.369(14) . ?
N1 In1 2.293(10) 1_445 ?
N2 C10 1.342(13) . ?
N2 C9 1.355(13) . ?
N3 C11 1.351(12) . ?
N3 C12 1.373(13) . ?
C1 C3 1.40(2) . ?
C2 C4 1.36(2) . ?
C3 C5 1.43(2) . ?
C4 C5 1.418(14) . ?
C5 C6 1.471(14) 2_666 ?
C6 C7 1.392(14) . ?
C6 C8 1.392(15) . ?
C6 C5 1.471(14) 2_666 ?
C7 C9 1.35(2) . ?
C8 C10 1.400(15) . ?
C11 C13 1.404(13) . ?
C12 C14 1.393(14) . ?
C13 C15 1.403(14) . ?
C14 C15 1.409(13) . ?
C15 C15 1.47(2) 2_666 ?
